data_4512832
loop_
_publ_author_name
'Andrzejewski, Micha\/l'
'Marciniak, J\;edrzej'
'Rajewski, Kacper W.'
'Katrusiak, Andrzej'

_publ_section_title
;
 Halogen and Hydrogen Bond Architectures in Switchable Chains of Di- and
 Trihaloimidazoles
;
_journal_issue 4
_journal_name_full 'Crystal Growth &amp; Design'
_journal_page_first 1658
_journal_paper_doi 10.1021/cg501561w
_journal_volume 15
_journal_year 2015
_chemical_formula_moiety 'C3 H I3 N2'
_chemical_formula_sum 'C3 H I3 N2'
_chemical_formula_weight 445.76
_chemical_name_common triiodoimidazole
_chemical_name_systematic
;
2,4,5-triiodo-1H-imidazole
;
_space_group_crystal_system monoclinic
_space_group_IT_number 14
_space_group_name_Hall '-P 2yab'
_space_group_name_H-M_alt 'P 1 21/a 1'
_symmetry_space_group_name_Hall '-P 2yab'
_symmetry_space_group_name_H-M 'P 1 21/a 1'
_atom_sites_solution_hydrogens geom
_atom_sites_solution_primary direct
_audit_creation_date 2014-10-20
_audit_creation_method
;
Olex2 1.2
(compiled 2014.09.19 svn.r3010 for OlexSys, GUI svn.r4874)
;
_cell_angle_alpha 90
_cell_angle_beta 108.219(4)
_cell_angle_gamma 90
_cell_formula_units_Z 12
_cell_length_a 9.4587(4)
_cell_length_b 22.0806(7)
_cell_length_c 14.0805(5)
_cell_measurement_reflns_used 4392
_cell_measurement_temperature 296(2)
_cell_measurement_theta_max 27.9890
_cell_measurement_theta_min 3.2660
_cell_volume 2793.34(19)
_computing_cell_refinement
;
CrysAlisPro, Agilent Technologies,
Version 1.171.36.28 (release 01-02-2013 CrysAlis171 .NET)
(compiled Feb  1 2013,16:14:44)
;
_computing_data_collection
;
CrysAlisPro, Agilent Technologies,
Version 1.171.36.28 (release 01-02-2013 CrysAlis171 .NET)
(compiled Feb  1 2013,16:14:44)
;
_computing_data_reduction
;
CrysAlisPro, Agilent Technologies,
Version 1.171.36.28 (release 01-02-2013 CrysAlis171 .NET)
(compiled Feb  1 2013,16:14:44)
;
_computing_molecular_graphics 'Olex2 (Dolomanov et al., 2009)'
_computing_publication_material 'Olex2 (Dolomanov et al., 2009)'
_computing_structure_refinement 'ShelXL (Sheldrick, 2008)'
_computing_structure_solution 'ShelXS (Sheldrick, 2008)'
_diffrn_ambient_temperature 296(2)
_diffrn_detector_area_resol_mean 16.2413
_diffrn_measured_fraction_theta_full 0.994
_diffrn_measured_fraction_theta_max 0.937
_diffrn_measurement_details
;
  1 omega  -72.00  -23.00   1.0000   25.0000
omega____ theta____ kappa____ phi______ frames
    -        1.1719   19.0000  -30.0000 49

  2 omega   13.00   89.00   1.0000   25.0000
omega____ theta____ kappa____ phi______ frames
    -        1.1719   19.0000  -30.0000 76

  3 omega -109.00  -76.00   1.0000   25.0000
omega____ theta____ kappa____ phi______ frames
    -      -30.2292 -125.0000  -60.0000 33

  4 omega -119.00  -94.00   1.0000   25.0000
omega____ theta____ kappa____ phi______ frames
    -      -30.2292 -125.0000   60.0000 25

  5 omega -115.00  -74.00   1.0000   25.0000
omega____ theta____ kappa____ phi______ frames
    -      -30.2292 -125.0000 -150.0000 41

  6 omega -111.00  -81.00   1.0000   25.0000
omega____ theta____ kappa____ phi______ frames
    -      -30.2292 -125.0000  150.0000 30

  7 omega  -22.00   32.00   1.0000   25.0000
omega____ theta____ kappa____ phi______ frames
    -      -30.2292  -99.0000 -150.0000 54

  8 omega  -60.00   98.00   1.0000   25.0000
omega____ theta____ kappa____ phi______ frames
    -       32.5729   19.0000  -90.0000 158

  9 omega  -49.00   89.00   1.0000   25.0000
omega____ theta____ kappa____ phi______ frames
    -        1.1719   57.0000  120.0000 138

 10 omega -102.00  -35.00   1.0000   25.0000
omega____ theta____ kappa____ phi______ frames
    -        1.1719 -178.0000 -180.0000 67

 11 omega -118.00   20.00   1.0000   25.0000
omega____ theta____ kappa____ phi______ frames
    -      -30.2292  -57.0000    0.0000 138

 12 omega -127.00  -79.00   1.0000   25.0000
omega____ theta____ kappa____ phi______ frames
    -      -30.2292  -99.0000    0.0000 48

 13 omega -118.00  -10.00   1.0000   25.0000
omega____ theta____ kappa____ phi______ frames
    -      -30.2292  -57.0000   90.0000 108

 14 omega   -3.00  110.00   1.0000   25.0000
omega____ theta____ kappa____ phi______ frames
    -       32.5729 -125.0000  -60.0000 113
;
_diffrn_measurement_device_type 'Xcalibur, Eos'
_diffrn_measurement_method '\w scans'
_diffrn_orient_matrix_UB_11 0.0257996000
_diffrn_orient_matrix_UB_12 0.0203622000
_diffrn_orient_matrix_UB_13 0.0407478000
_diffrn_orient_matrix_UB_21 0.0282794000
_diffrn_orient_matrix_UB_22 0.0193825000
_diffrn_orient_matrix_UB_23 -0.0299455000
_diffrn_orient_matrix_UB_31 -0.0690396000
_diffrn_orient_matrix_UB_32 0.0155413000
_diffrn_orient_matrix_UB_33 -0.0159937000
_diffrn_radiation_monochromator graphite
_diffrn_radiation_type MoK\a
_diffrn_radiation_wavelength 0.71073
_diffrn_reflns_av_R_equivalents 0.0946
_diffrn_reflns_av_unetI/netI 0.1492
_diffrn_reflns_Laue_measured_fraction_full 0.994
_diffrn_reflns_Laue_measured_fraction_max 0.937
_diffrn_reflns_limit_h_max 12
_diffrn_reflns_limit_h_min -11
_diffrn_reflns_limit_k_max 28
_diffrn_reflns_limit_k_min -28
_diffrn_reflns_limit_l_max 17
_diffrn_reflns_limit_l_min -18
_diffrn_reflns_number 28491
_diffrn_reflns_point_group_measured_fraction_full 0.994
_diffrn_reflns_point_group_measured_fraction_max 0.937
_diffrn_reflns_theta_full 25.242
_diffrn_reflns_theta_max 27.601
_diffrn_reflns_theta_min 3.562
_diffrn_source 'Enhance (Mo) X-ray Source'
_exptl_absorpt_coefficient_mu 9.994
_exptl_absorpt_correction_T_max 1.00000
_exptl_absorpt_correction_T_min 0.96509
_exptl_absorpt_correction_type multi-scan
_exptl_absorpt_process_details
;
CrysAlisPro, Agilent Technologies,
Version 1.171.36.28 (release 01-02-2013 CrysAlis171 .NET)
(compiled Feb  1 2013,16:14:44)
Empirical absorption correction using spherical harmonics,
 implemented in SCALE3 ABSPACK scaling algorithm.
;
_exptl_crystal_colour colorless
_exptl_crystal_density_diffrn 3.180
_exptl_crystal_description
;
;
_exptl_crystal_F_000 2304
_exptl_crystal_size_max 0.4
_exptl_crystal_size_mid 0.15
_exptl_crystal_size_min 0.1
_refine_diff_density_max 2.142
_refine_diff_density_min -1.487
_refine_diff_density_rms 0.193
_refine_ls_extinction_method none
_refine_ls_goodness_of_fit_ref 0.983
_refine_ls_hydrogen_treatment constr
_refine_ls_matrix_type full
_refine_ls_number_parameters 217
_refine_ls_number_reflns 6078
_refine_ls_number_restraints 77
_refine_ls_restrained_S_all 1.008
_refine_ls_R_factor_all 0.2209
_refine_ls_R_factor_gt 0.0710
_refine_ls_shift/su_max 0.000
_refine_ls_shift/su_mean 0.000
_refine_ls_structure_factor_coef Fsqd
_refine_ls_weighting_details 'w=1/[\s^2^(Fo^2^)+(0.0630P)^2^] where P=(Fo^2^+2Fc^2^)/3'
_refine_ls_weighting_scheme calc
_refine_ls_wR_factor_gt 0.1406
_refine_ls_wR_factor_ref 0.1983
_reflns_Friedel_coverage 0.000
_reflns_number_gt 2177
_reflns_number_total 6078
_reflns_threshold_expression 'I > 2\s(I)'
_cod_data_source_file cg501561w_si_002.cif
_cod_data_source_block triiodoimidazole
_cod_depositor_comments 'Adding full bibliography for 4512828--4512833.cif.'
_cod_original_cell_volume 2793.33(18)
_cod_database_code 4512832
_reflns_odcompleteness_completeness 99.73
_reflns_odcompleteness_iscentric 1
_reflns_odcompleteness_theta 26.32
_olex2_refinement_description
;
1. Fixed Uiso
 At 1.2 times of:
  All N(H) groups
2. Restrained distances
 I3C-C5C = C2C-I1C = C4C-I2C = I3B-C5B = C4B-I2B = I3A-C5A = C4A-I2A = I1A-C2A
 2.07 with sigma of 0.01
 C2C-N3C \\sim C2B-N3B \\sim C2A-N3A
 with sigma of 0.004
 N1C-C2C \\sim N1B-C2B \\sim N1A-C2A
 with sigma of 0.004
 C5C-C4C \\sim C5B-C4B \\sim C5A-C4A
 with sigma of 0.001
 C5C-C2C \\sim C2B-C5B \\sim C5A-C2A
 with sigma of 0.001
 C4A-N3A \\sim N3B-C4B \\sim N3C-C4C
 with sigma of 0.001
 C5A-N1A \\sim C5B-N1B \\sim C5C-N1C
 with sigma of 0.001
 N3A-C4A \\sim C5A-N1A \\sim N3B-C4B \\sim C5B-N1B \\sim N3C-C4C \\sim C5C-N1C
 with sigma of 0.05
3. Rigid bond restraints
 I1B
 with sigma for 1-2 distances of 0.01 and sigma for 1-3 distances of 0.01
4. Uiso/Uaniso restraints and constraints
N3B \\sim N1B \\sim C2B \\sim C4B \\sim C5B: within 1.7A with sigma of 0.04 and
sigma for terminal atoms of 0.08
I1B: within 1.7A with sigma of 0.04 and sigma for terminal atoms of 0.08
Uanis(I2C) \\sim Ueq: with sigma of 0.004 and sigma for terminal atoms of 0.008
5.a Aromatic/amide H refined with riding coordinates:
 N3C(H3C), N3B(H3B), N3A(H3A)
;
_olex2_submission_special_instructions 'No special instructions were received'

loop_
_space_group_symop_operation_xyz
'x, y, z'
'-x+1/2, y+1/2, -z'
'-x, -y, -z'
'x-1/2, -y-1/2, z'

loop_
_atom_site_label
_atom_site_type_symbol
_atom_site_fract_x
_atom_site_fract_y
_atom_site_fract_z
_atom_site_U_iso_or_equiv
_atom_site_adp_type
_atom_site_occupancy
_atom_site_site_symmetry_order
_atom_site_calc_flag
_atom_site_refinement_flags_posn
_atom_site_refinement_flags_adp
I3C I 0.94311(16) 0.62000(6) 0.10997(9) 0.0789(5) Uani 1 1 d D .
I1C I 0.76539(16) 0.78865(7) 0.38808(11) 0.0978(6) Uani 1 1 d D .
I2C I 1.0059(3) 0.53952(7) 0.36986(13) 0.1508(8) Uani 1 1 d D U
N3C N 0.8818(13) 0.6634(5) 0.3843(8) 0.060(4) Uani 1 1 d . .
H3C H 0.8828 0.6571 0.4447 0.072 Uiso 1 1 calc R .
N1C N 0.8475(13) 0.7106(5) 0.2388(7) 0.059(4) Uani 1 1 d . .
C4C C 0.9213(18) 0.6242(4) 0.3226(9) 0.067(5) Uani 1 1 d D .
C2C C 0.8410(16) 0.7140(4) 0.3299(8) 0.052(4) Uani 1 1 d D .
C5C C 0.8999(15) 0.6531(5) 0.2352(6) 0.045(4) Uani 1 1 d D .
I2B I 0.77089(17) 0.56246(7) 0.81819(10) 0.0967(5) Uani 1 1 d D .
I3B I 0.61263(16) 0.57309(7) 0.52090(10) 0.1101(6) Uani 1 1 d D .
N1B N 0.8898(14) 0.6466(6) 0.5822(7) 0.077(5) Uani 1 1 d . .
N3B N 0.9801(13) 0.6426(6) 0.7488(9) 0.081(5) Uani 1 1 d . .
H3B H 1.0404 0.6474 0.8083 0.097 Uiso 1 1 calc R .
C2B C 0.9928(14) 0.6647(8) 0.6630(10) 0.082(6) Uani 1 1 d . .
C5B C 0.7997(12) 0.6121(6) 0.6199(7) 0.062(5) Uani 1 1 d D .
C4B C 0.8506(14) 0.6110(6) 0.7204(7) 0.055(4) Uani 1 1 d D .
I1A I 1.05373(15) 0.78675(6) 0.94675(10) 0.0870(5) Uani 1 1 d D .
I2A I 1.49053(15) 0.61130(7) 1.21399(10) 0.0941(5) Uani 1 1 d D .
I3A I 1.2861(2) 0.53513(7) 0.95145(12) 0.1210(7) Uani 1 1 d D .
N3A N 1.2785(13) 0.7035(5) 1.0874(8) 0.054(4) Uani 1 1 d . .
H3A H 1.3037 0.7301 1.1344 0.065 Uiso 1 1 calc R .
N1A N 1.1634(12) 0.6619(5) 0.9392(7) 0.055(4) Uani 1 1 d . .
C4A C 1.3310(14) 0.6461(5) 1.0897(7) 0.057(5) Uani 1 1 d D .
C5A C 1.2597(15) 0.6215(4) 1.0001(9) 0.057(5) Uani 1 1 d D .
C2A C 1.1792(15) 0.7098(4) 0.9962(10) 0.056(5) Uani 1 1 d D .
I1B I 1.1665(2) 0.72198(13) 0.66553(13) 0.2028(14) Uani 1 1 d . U

loop_
_atom_site_aniso_label
_atom_site_aniso_U_11
_atom_site_aniso_U_22
_atom_site_aniso_U_33
_atom_site_aniso_U_23
_atom_site_aniso_U_13
_atom_site_aniso_U_12
I3C 0.1122(11) 0.0722(9) 0.0629(8) -0.0104(7) 0.0427(8) -0.0103(8)
I1C 0.1029(12) 0.1105(13) 0.0801(10) -0.0203(9) 0.0285(9) 0.0260(9)
I2C 0.266(2) 0.0838(12) 0.1022(13) 0.0405(10) 0.0568(14) 0.0547(14)
N3C 0.066(10) 0.079(11) 0.035(8) 0.012(8) 0.013(7) -0.004(8)
N1C 0.061(9) 0.092(11) 0.021(7) 0.005(7) 0.008(6) 0.007(8)
C4C 0.103(15) 0.050(11) 0.050(11) 0.008(9) 0.029(11) -0.007(11)
C2C 0.076(12) 0.049(11) 0.027(8) 0.001(8) 0.012(8) -0.006(9)
C5C 0.053(10) 0.051(11) 0.036(9) 0.005(8) 0.020(8) 0.007(9)
I2B 0.1270(13) 0.1041(12) 0.0663(9) 0.0027(8) 0.0407(9) -0.0301(10)
I3B 0.1024(12) 0.1258(14) 0.0712(10) -0.0002(9) -0.0175(8) -0.0354(10)
N1B 0.098(11) 0.088(11) 0.027(7) 0.003(8) -0.005(7) -0.035(9)
N3B 0.079(11) 0.109(12) 0.044(8) -0.007(9) 0.003(8) -0.050(9)
C2B 0.088(13) 0.118(15) 0.052(11) 0.004(11) 0.038(10) -0.029(12)
C5B 0.075(12) 0.066(11) 0.041(9) 0.014(9) 0.011(9) -0.015(10)
C4B 0.067(11) 0.077(12) 0.025(8) 0.023(8) 0.022(8) 0.013(9)
I1A 0.0889(10) 0.0903(11) 0.0759(10) 0.0087(8) 0.0171(8) 0.0244(8)
I2A 0.0826(10) 0.0942(11) 0.0779(10) 0.0202(8) -0.0149(8) -0.0062(8)
I3A 0.1857(18) 0.0684(10) 0.0974(12) -0.0211(9) 0.0277(11) 0.0125(11)
N3A 0.062(9) 0.048(9) 0.044(8) -0.017(7) 0.004(7) -0.001(7)
N1A 0.054(9) 0.066(10) 0.039(8) -0.007(8) 0.003(7) -0.006(8)
C4A 0.052(11) 0.065(12) 0.046(10) -0.006(9) 0.005(8) -0.003(10)
C5A 0.075(13) 0.055(11) 0.046(10) -0.014(9) 0.027(10) -0.034(10)
C2A 0.058(11) 0.060(12) 0.047(10) -0.010(9) 0.011(9) 0.011(9)
I1B 0.194(2) 0.322(3) 0.0846(13) -0.0047(16) 0.0329(13) -0.178(2)

loop_
_atom_type_symbol
_atom_type_description
_atom_type_scat_dispersion_real
_atom_type_scat_dispersion_imag
_atom_type_scat_source
C C 0.0033 0.0016 'International Tables Vol C Tables 4.2.6.8 and 6.1.1.4'
N N 0.0061 0.0033 'International Tables Vol C Tables 4.2.6.8 and 6.1.1.4'
I I -0.4742 1.8119 'International Tables Vol C Tables 4.2.6.8 and 6.1.1.4'
H H 0.0000 0.0000 'International Tables Vol C Tables 4.2.6.8 and 6.1.1.4'

loop_
_geom_angle_atom_site_label_1
_geom_angle_atom_site_label_2
_geom_angle_atom_site_label_3
_geom_angle
C4C N3C H3C 127.7
C2C N3C H3C 127.7
C2C N3C C4C 104.7(8)
C2C N1C C5C 102.6(6)
N3C C4C I2C 121.9(8)
C5C C4C I2C 131.1(9)
C5C C4C N3C 106.9(8)
N3C C2C I1C 120.9(8)
N1C C2C I1C 124.3(8)
N1C C2C N3C 114.8(7)
N1C C5C I3C 122.0(7)
C4C C5C I3C 126.9(8)
C4C C5C N1C 111.0(7)
C2B N1B C5B 102.5(6)
C2B N3B H3B 127.8
C2B N3B C4B 104.4(9)
C4B N3B H3B 127.8
N1B C2B N3B 114.8(8)
N1B C2B I1B 125.1(9)
N3B C2B I1B 120.1(9)
N1B C5B I3B 118.4(7)
C4B C5B I3B 130.6(8)
C4B C5B N1B 110.9(7)
N3B C4B I2B 123.7(8)
C5B C4B I2B 128.8(9)
C5B C4B N3B 107.0(8)
C4A N3A H3A 127.4
C2A N3A H3A 127.4
C2A N3A C4A 105.1(8)
C2A N1A C5A 102.5(6)
N3A C4A I2A 122.1(8)
C5A C4A I2A 131.5(9)
C5A C4A N3A 106.4(8)
N1A C5A I3A 121.3(8)
C4A C5A I3A 127.3(9)
C4A C5A N1A 111.4(7)
N3A C2A I1A 124.5(9)
N1A C2A I1A 121.0(9)
N1A C2A N3A 114.5(7)

loop_
_geom_bond_atom_site_label_1
_geom_bond_atom_site_label_2
_geom_bond_distance
I3C C5C 2.064(7)
I1C C2C 2.066(7)
I2C C4C 2.062(8)
N3C H3C 0.8600
N3C C4C 1.357(9)
N3C C2C 1.340(10)
N1C C2C 1.307(10)
N1C C5C 1.368(9)
C4C C5C 1.345(9)
I2B C4B 2.064(8)
I3B C5B 2.068(7)
N1B C2B 1.308(10)
N1B C5B 1.368(9)
N3B H3B 0.8600
N3B C2B 1.342(10)
N3B C4B 1.357(9)
C2B I1B 2.065(10)
C5B C4B 1.345(9)
I1A C2A 2.064(7)
I2A C4A 2.069(8)
I3A C5A 2.068(7)
N3A H3A 0.8600
N3A C4A 1.357(9)
N3A C2A 1.341(10)
N1A C5A 1.368(9)
N1A C2A 1.308(10)
C4A C5A 1.345(9)

loop_
_geom_hbond_atom_site_label_D
_geom_hbond_atom_site_label_H
_geom_hbond_atom_site_label_A
_geom_hbond_distance_DH
_geom_hbond_distance_HA
_geom_hbond_distance_DA
_geom_hbond_angle_DHA
_geom_hbond_site_symmetry_A
N3C H3C N1B 0.86 1.93 2.789(15) 177.3 .
N3B H3B N1A 0.86 1.88 2.734(15) 176.2 .
N3A H3A N1C 0.86 1.92 2.774(15) 176.6 4_676

loop_
_geom_torsion_atom_site_label_1
_geom_torsion_atom_site_label_2
_geom_torsion_atom_site_label_3
_geom_torsion_atom_site_label_4
_geom_torsion
I2C C4C C5C I3C 1(2)
I2C C4C C5C N1C -176.8(12)
N3C C4C C5C I3C 178.4(10)
N3C C4C C5C N1C 0.1(19)
C4C N3C C2C I1C 178.7(11)
C4C N3C C2C N1C 1.4(19)
C2C N3C C4C I2C 176.5(11)
C2C N3C C4C C5C -0.8(18)
C2C N1C C5C I3C -177.7(10)
C2C N1C C5C C4C 0.6(17)
C5C N1C C2C I1C -178.5(10)
C5C N1C C2C N3C -1.2(18)
I3B C5B C4B I2B 6(2)
I3B C5B C4B N3B 178.5(12)
N1B C5B C4B I2B -175.4(12)
N1B C5B C4B N3B -3.1(19)
C2B N1B C5B I3B 178.9(12)
C2B N1B C5B C4B 0(2)
C2B N3B C4B I2B 177.3(12)
C2B N3B C4B C5B 4.5(19)
C5B N1B C2B N3B 3(2)
C5B N1B C2B I1B -177.7(13)
C4B N3B C2B N1B -5(2)
C4B N3B C2B I1B 175.8(12)
I2A C4A C5A I3A 0(2)
I2A C4A C5A N1A -179.1(11)
N3A C4A C5A I3A 179.6(10)
N3A C4A C5A N1A 0.8(19)
C4A N3A C2A I1A 178.0(11)
C4A N3A C2A N1A -0.4(19)
C5A N1A C2A I1A -177.6(11)
C5A N1A C2A N3A 0.9(18)
C2A N3A C4A I2A 179.7(11)
C2A N3A C4A C5A -0.2(18)
C2A N1A C5A I3A -179.9(11)
C2A N1A C5A C4A -1.0(18)
